data_7002627
loop_
_publ_author_name
'Ruiz, Javier'
'Gonzalo, Marta P.'
'Vivanco, Maril\'in'
'Quesada, Roberto'
'Mosquera, Marta E. G.'

_publ_section_title
;
 Synthesis and reactivity of diphosphine metal complexes bearing
 peripheral ketenimine functionalities
;
_journal_issue 42
_journal_name_full 'Dalton Transactions'
_journal_page_first 9280
_journal_paper_doi 10.1039/b903375k
_journal_year 2009
_chemical_formula_sum 'C60 H58 Ag2 Cl2 N2 O8 P4'
_chemical_formula_weight 1345.60
_chemical_name_systematic
;
?
;
_space_group_IT_number 14
_symmetry_cell_setting monoclinic
_symmetry_space_group_name_Hall '-P 2yn'
_symmetry_space_group_name_H-M 'P 1 21/n 1'
_atom_sites_solution_hydrogens geom
_atom_sites_solution_primary direct
_atom_sites_solution_secondary difmap
_audit_creation_method SHELXL-97
_cell_angle_alpha 90.00
_cell_angle_beta 96.0440(10)
_cell_angle_gamma 90.00
_cell_formula_units_Z 2
_cell_length_a 9.6256(2)
_cell_length_b 13.3816(3)
_cell_length_c 22.2405(4)
_cell_measurement_reflns_used 5459
_cell_measurement_temperature 120(2)
_cell_measurement_theta_max 70.02
_cell_measurement_theta_min 2.03
_cell_volume 2848.78(10)
_computing_cell_refinement 'HKL Scalepack (Otwinowski & Minor 1997)'
_computing_data_collection 'Collect (Nonius BV, 1997-2000)'
_computing_data_reduction 'HKL Denzo and Scalepack (Otwinowski & Minor 1997)'
_computing_molecular_graphics 'PLATON (Spek, 2000)'
_computing_publication_material 'SHELXL-97 (Sheldrick, 1997)'
_computing_structure_refinement 'SHELXL-97 (Sheldrick, 1997)'
_computing_structure_solution 'SHELXS-97 (Sheldrick, 1997)'
_diffrn_ambient_temperature 120(2)
_diffrn_measured_fraction_theta_full 0.999
_diffrn_measured_fraction_theta_max 0.999
_diffrn_radiation_monochromator graphite
_diffrn_radiation_source 'fine-focus sealed tube'
_diffrn_radiation_type CuK\a
_diffrn_radiation_wavelength 1.54178
_diffrn_reflns_av_R_equivalents 0.044
_diffrn_reflns_av_sigmaI/netI 0.0637
_diffrn_reflns_limit_h_max 11
_diffrn_reflns_limit_h_min -11
_diffrn_reflns_limit_k_max 15
_diffrn_reflns_limit_k_min 0
_diffrn_reflns_limit_l_max 26
_diffrn_reflns_limit_l_min 0
_diffrn_reflns_number 43690
_diffrn_reflns_theta_full 65.00
_diffrn_reflns_theta_max 65.00
_diffrn_reflns_theta_min 3.86
_exptl_absorpt_coefficient_mu 7.906
_exptl_absorpt_correction_T_max 0.387
_exptl_absorpt_correction_T_min 0.277
_exptl_absorpt_correction_type multi-scan
_exptl_absorpt_process_details
;
multi-scan from symmetry-related measurements
Sortav (Blessing 1995)
;
_exptl_crystal_colour colorless
_exptl_crystal_density_diffrn 1.569
_exptl_crystal_density_method 'not measured'
_exptl_crystal_description block
_exptl_crystal_F_000 1368
_exptl_crystal_size_max 0.20
_exptl_crystal_size_mid 0.15
_exptl_crystal_size_min 0.12
_refine_diff_density_max 7.766
_refine_diff_density_min -1.163
_refine_diff_density_rms 0.192
_refine_ls_extinction_method none
_refine_ls_goodness_of_fit_ref 1.063
_refine_ls_hydrogen_treatment noref
_refine_ls_matrix_type full
_refine_ls_number_parameters 353
_refine_ls_number_reflns 4865
_refine_ls_number_restraints 0
_refine_ls_restrained_S_all 1.063
_refine_ls_R_factor_all 0.0892
_refine_ls_R_factor_gt 0.0803
_refine_ls_shift/su_max 0.000
_refine_ls_shift/su_mean 0.000
_refine_ls_structure_factor_coef Fsqd
_refine_ls_weighting_details 'calc w=1/[\s^2^(Fo^2^)+(0.1274P)^2^+19.3987P] where P=(Fo^2^+2Fc^2^)/3'
_refine_ls_weighting_scheme calc
_refine_ls_wR_factor_gt 0.2146
_refine_ls_wR_factor_ref 0.2210
_reflns_number_gt 3972
_reflns_number_total 4865
_reflns_threshold_expression >2sigma(I)
_cod_data_source_file b903375k.txt
_cod_data_source_block 3a
_cod_depositor_comments
;
The following automatic conversions were performed:
'_symmetry_cell_setting' value 'Monoclinic' changed to 'monoclinic'
according to '/home/saulius/struct/CIF-dictionaries/cif_core.dic'
dictionary named 'cif_core.dic' version 2.4.1 from 2010-06-29.

Automatic conversion script
Id: cif_fix_enum 1527 2010-12-29 10:47:43Z saulius 
;
_cod_original_sg_symbol_H-M P21/N
_cod_database_code 7002627

loop_
_symmetry_equiv_pos_as_xyz
'x, y, z'
'-x+1/2, y+1/2, -z+1/2'
'-x, -y, -z'
'x-1/2, -y-1/2, z-1/2'

loop_
_atom_site_label
_atom_site_type_symbol
_atom_site_fract_x
_atom_site_fract_y
_atom_site_fract_z
_atom_site_U_iso_or_equiv
_atom_site_adp_type
_atom_site_occupancy
_atom_site_symmetry_multiplicity
_atom_site_calc_flag
_atom_site_refinement_flags
_atom_site_disorder_assembly
_atom_site_disorder_group
Ag1 Ag 0.64213(6) 0.03003(4) 0.02955(2) 0.0294(2) Uani 1 1 d . . .
P2 P 0.55320(19) 0.19840(15) 0.00595(8) 0.0232(4) Uani 1 1 d . . .
P3 P 0.7544(2) -0.12396(15) 0.00130(8) 0.0249(4) Uani 1 1 d . . .
Cl1 Cl 0.61905(19) 0.03777(14) 0.20378(7) 0.0259(4) Uani 1 1 d . . .
O1 O 0.5800(6) 0.0380(5) 0.1385(2) 0.0394(15) Uani 1 1 d . . .
O2 O 0.7124(8) -0.0419(6) 0.2187(3) 0.0540(19) Uani 1 1 d . . .
O3 O 0.6863(7) 0.1302(5) 0.2200(3) 0.0480(17) Uani 1 1 d . . .
O4 O 0.4958(7) 0.0267(5) 0.2338(3) 0.0447(17) Uani 1 1 d . . .
N1 N 0.6976(6) -0.3654(5) -0.0814(3) 0.0254(14) Uani 1 1 d . . .
C1 C 0.6229(8) -0.2147(6) -0.0249(3) 0.0238(16) Uani 1 1 d . . .
C2 C 0.6581(7) -0.2929(6) -0.0568(3) 0.0238(16) Uani 1 1 d . . .
C4 C 0.7111(8) -0.3899(6) -0.1465(3) 0.0274(17) Uani 1 1 d . . .
C5 C 0.6510(11) -0.4941(7) -0.1559(4) 0.043(2) Uani 1 1 d . . .
H5A H 0.5528 -0.4927 -0.1517 0.064 Uiso 1 1 calc R . .
H5B H 0.6970 -0.5386 -0.1263 0.064 Uiso 1 1 calc R . .
H5C H 0.6652 -0.5171 -0.1957 0.064 Uiso 1 1 calc R . .
C6 C 0.6334(10) -0.3158(8) -0.1878(4) 0.040(2) Uani 1 1 d . . .
H6A H 0.5355 -0.3194 -0.1832 0.060 Uiso 1 1 calc R . .
H6B H 0.6476 -0.3309 -0.2289 0.060 Uiso 1 1 calc R . .
H6C H 0.6672 -0.2497 -0.1779 0.060 Uiso 1 1 calc R . .
C7 C 0.8650(9) -0.3874(8) -0.1522(4) 0.037(2) Uani 1 1 d . . .
H7A H 0.9117 -0.4359 -0.1255 0.055 Uiso 1 1 calc R . .
H7B H 0.9009 -0.3220 -0.1418 0.055 Uiso 1 1 calc R . .
H7C H 0.8809 -0.4026 -0.1931 0.055 Uiso 1 1 calc R . .
C11 C 0.8493(8) -0.1014(6) -0.0642(3) 0.0228(15) Uani 1 1 d . . .
C12 C 0.7702(8) -0.0744(6) -0.1174(4) 0.0313(18) Uani 1 1 d . . .
H12 H 0.6736 -0.0708 -0.1182 0.038 Uiso 1 1 calc R . .
C13 C 0.8319(9) -0.0528(7) -0.1695(4) 0.0349(19) Uani 1 1 d . . .
H13 H 0.7773 -0.0341 -0.2047 0.042 Uiso 1 1 calc R . .
C14 C 0.9771(9) -0.0595(7) -0.1684(4) 0.0318(18) Uani 1 1 d . . .
H14 H 1.0204 -0.0449 -0.2028 0.038 Uiso 1 1 calc R . .
C15 C 1.0568(8) -0.0886(6) -0.1146(4) 0.0301(17) Uani 1 1 d . . .
H15 H 1.1532 -0.0954 -0.1138 0.036 Uiso 1 1 calc R . .
C16 C 0.9929(8) -0.1073(6) -0.0627(3) 0.0281(17) Uani 1 1 d . . .
H16 H 1.0467 -0.1237 -0.0269 0.034 Uiso 1 1 calc R . .
C21 C 0.5447(8) 0.2244(6) -0.0747(3) 0.0252(16) Uani 1 1 d . . .
C22 C 0.6456(9) 0.1796(7) -0.1068(4) 0.0347(19) Uani 1 1 d . . .
H22 H 0.7146 0.1392 -0.0870 0.042 Uiso 1 1 calc R . .
C23 C 0.6415(10) 0.1963(7) -0.1686(4) 0.039(2) Uani 1 1 d . . .
H23 H 0.7098 0.1683 -0.1900 0.047 Uiso 1 1 calc R . .
C24 C 0.5398(11) 0.2524(7) -0.1980(4) 0.041(2) Uani 1 1 d . . .
H24 H 0.5367 0.2604 -0.2397 0.049 Uiso 1 1 calc R . .
C25 C 0.4407(9) 0.2979(7) -0.1672(4) 0.0352(19) Uani 1 1 d . . .
H25 H 0.3724 0.3380 -0.1878 0.042 Uiso 1 1 calc R . .
C26 C 0.4434(9) 0.2836(7) -0.1047(4) 0.0318(18) Uani 1 1 d . . .
H26 H 0.3767 0.3142 -0.0835 0.038 Uiso 1 1 calc R . .
C31 C 0.8707(8) -0.1922(6) 0.0558(3) 0.0266(16) Uani 1 1 d . . .
C32 C 0.9509(9) -0.2731(7) 0.0381(4) 0.0349(19) Uani 1 1 d . . .
H32 H 0.9545 -0.2869 -0.0027 0.042 Uiso 1 1 calc R . .
C33 C 1.0244(10) -0.3320(8) 0.0819(5) 0.045(2) Uani 1 1 d . . .
H33 H 1.0799 -0.3845 0.0710 0.053 Uiso 1 1 calc R . .
C34 C 1.0129(11) -0.3099(9) 0.1448(5) 0.056(3) Uani 1 1 d . . .
H34 H 1.0594 -0.3497 0.1748 0.067 Uiso 1 1 calc R . .
C35 C 0.9345(10) -0.2314(9) 0.1604(4) 0.046(2) Uani 1 1 d . . .
H35 H 0.9289 -0.2177 0.2011 0.056 Uiso 1 1 calc R . .
C36 C 0.8629(9) -0.1716(7) 0.1170(4) 0.036(2) Uani 1 1 d . . .
H36 H 0.8100 -0.1180 0.1283 0.043 Uiso 1 1 calc R . .
C41 C 0.6451(7) 0.3017(6) 0.0451(3) 0.0232(15) Uani 1 1 d . . .
C42 C 0.6675(9) 0.3937(6) 0.0167(4) 0.0314(18) Uani 1 1 d . . .
H42 H 0.6385 0.4023 -0.0242 0.038 Uiso 1 1 calc R . .
C43 C 0.7324(10) 0.4707(6) 0.0498(4) 0.036(2) Uani 1 1 d . . .
H43 H 0.7483 0.5311 0.0309 0.043 Uiso 1 1 calc R . .
C44 C 0.7748(9) 0.4591(7) 0.1116(4) 0.0342(19) Uani 1 1 d . . .
H44 H 0.8180 0.5115 0.1338 0.041 Uiso 1 1 calc R . .
C45 C 0.7519(8) 0.3689(7) 0.1392(4) 0.0301(18) Uani 1 1 d . . .
H45 H 0.7795 0.3609 0.1803 0.036 Uiso 1 1 calc R . .
C46 C 0.6881(8) 0.2903(6) 0.1064(4) 0.0277(17) Uani 1 1 d . . .
H46 H 0.6741 0.2298 0.1254 0.033 Uiso 1 1 calc R . .

loop_
_atom_site_aniso_label
_atom_site_aniso_U_11
_atom_site_aniso_U_22
_atom_site_aniso_U_33
_atom_site_aniso_U_23
_atom_site_aniso_U_13
_atom_site_aniso_U_12
Ag1 0.0309(4) 0.0307(4) 0.0267(4) -0.0039(2) 0.0035(2) -0.0011(2)
P2 0.0219(9) 0.0310(10) 0.0177(9) -0.0048(7) 0.0062(7) -0.0044(8)
P3 0.0241(10) 0.0303(10) 0.0210(9) -0.0071(8) 0.0062(7) -0.0050(8)
Cl1 0.0263(9) 0.0365(10) 0.0152(8) 0.0026(7) 0.0043(7) -0.0012(7)
O1 0.036(3) 0.069(5) 0.013(3) -0.004(3) 0.002(2) -0.003(3)
O2 0.065(5) 0.056(4) 0.044(4) 0.017(3) 0.016(3) 0.023(4)
O3 0.059(4) 0.050(4) 0.035(3) -0.004(3) 0.003(3) -0.023(3)
O4 0.037(3) 0.070(5) 0.030(3) -0.008(3) 0.016(3) -0.012(3)
N1 0.022(3) 0.033(4) 0.022(3) -0.003(3) 0.004(3) 0.000(3)
C1 0.021(4) 0.034(4) 0.016(3) -0.005(3) 0.002(3) -0.006(3)
C2 0.018(3) 0.034(4) 0.020(3) 0.002(3) 0.001(3) -0.006(3)
C4 0.031(4) 0.035(4) 0.018(4) -0.005(3) 0.008(3) -0.001(3)
C5 0.057(6) 0.044(5) 0.028(4) -0.015(4) 0.007(4) -0.013(5)
C6 0.047(5) 0.054(6) 0.020(4) 0.000(4) 0.005(4) 0.016(4)
C7 0.029(4) 0.054(6) 0.028(4) -0.005(4) 0.008(3) 0.003(4)
C11 0.026(4) 0.022(4) 0.022(3) -0.008(3) 0.010(3) -0.004(3)
C12 0.017(4) 0.036(5) 0.042(5) 0.006(4) 0.007(3) 0.004(3)
C13 0.031(4) 0.048(5) 0.026(4) 0.011(4) 0.004(3) 0.001(4)
C14 0.029(4) 0.041(5) 0.027(4) 0.002(4) 0.006(3) -0.010(4)
C15 0.020(4) 0.034(4) 0.037(4) -0.001(4) 0.005(3) -0.004(3)
C16 0.027(4) 0.036(4) 0.021(4) -0.005(3) 0.001(3) -0.010(3)
C21 0.026(4) 0.028(4) 0.022(4) -0.008(3) 0.006(3) -0.011(3)
C22 0.040(5) 0.036(5) 0.030(4) -0.006(4) 0.014(4) -0.001(4)
C23 0.049(5) 0.043(5) 0.029(4) -0.001(4) 0.019(4) -0.001(4)
C24 0.063(6) 0.042(5) 0.020(4) -0.005(4) 0.011(4) -0.018(5)
C25 0.037(5) 0.043(5) 0.026(4) 0.003(4) 0.003(3) -0.009(4)
C26 0.029(4) 0.039(5) 0.028(4) -0.001(4) 0.006(3) -0.005(4)
C31 0.022(4) 0.033(4) 0.024(4) 0.006(3) -0.002(3) -0.004(3)
C32 0.030(4) 0.041(5) 0.032(4) 0.002(4) -0.005(3) -0.008(4)
C33 0.035(5) 0.044(5) 0.052(6) 0.014(5) -0.007(4) -0.007(4)
C34 0.042(6) 0.073(8) 0.049(6) 0.037(6) -0.018(5) -0.025(6)
C35 0.040(5) 0.066(7) 0.033(5) 0.005(5) 0.001(4) -0.023(5)
C36 0.035(5) 0.046(5) 0.026(4) 0.003(4) 0.000(3) -0.016(4)
C41 0.019(4) 0.033(4) 0.019(3) -0.002(3) 0.009(3) -0.002(3)
C42 0.039(5) 0.033(4) 0.022(4) 0.005(3) 0.003(3) -0.006(4)
C43 0.043(5) 0.034(5) 0.028(4) 0.002(3) -0.003(4) -0.013(4)
C44 0.031(4) 0.039(5) 0.033(4) -0.015(4) 0.003(4) -0.006(4)
C45 0.025(4) 0.041(5) 0.022(4) -0.005(3) -0.003(3) -0.004(3)
C46 0.028(4) 0.028(4) 0.027(4) 0.000(3) 0.004(3) 0.001(3)

loop_
_atom_type_symbol
_atom_type_description
_atom_type_scat_dispersion_real
_atom_type_scat_dispersion_imag
_atom_type_scat_source
C C 0.0181 0.0091 'International Tables Vol C Tables 4.2.6.8 and 6.1.1.4'
H H 0.0000 0.0000 'International Tables Vol C Tables 4.2.6.8 and 6.1.1.4'
N N 0.0311 0.0180 'International Tables Vol C Tables 4.2.6.8 and 6.1.1.4'
O O 0.0492 0.0322 'International Tables Vol C Tables 4.2.6.8 and 6.1.1.4'
P P 0.2955 0.4335 'International Tables Vol C Tables 4.2.6.8 and 6.1.1.4'
Cl Cl 0.3639 0.7018 'International Tables Vol C Tables 4.2.6.8 and 6.1.1.4'
Ag Ag 0.1306 4.2820 'International Tables Vol C Tables 4.2.6.8 and 6.1.1.4'

loop_
_geom_angle_atom_site_label_1
_geom_angle_atom_site_label_2
_geom_angle_atom_site_label_3
_geom_angle
_geom_angle_site_symmetry_1
_geom_angle_site_symmetry_3
_geom_angle_publ_flag
P3 Ag1 P2 151.25(7) . . ?
P3 Ag1 O1 115.67(16) . . ?
P2 Ag1 O1 93.06(16) . . ?
P3 Ag1 Ag1 93.95(5) . 3_655 ?
P2 Ag1 Ag1 82.60(5) . 3_655 ?
O1 Ag1 Ag1 97.60(14) . 3_655 ?
C1 P2 C41 102.7(3) 3_655 . ?
C1 P2 C21 105.2(3) 3_655 . ?
C41 P2 C21 107.2(3) . . ?
C1 P2 Ag1 112.2(3) 3_655 . ?
C41 P2 Ag1 117.2(3) . . ?
C21 P2 Ag1 111.5(3) . . ?
C1 P3 C31 103.9(4) . . ?
C1 P3 C11 104.2(3) . . ?
C31 P3 C11 107.0(4) . . ?
C1 P3 Ag1 109.7(3) . . ?
C31 P3 Ag1 120.9(3) . . ?
C11 P3 Ag1 109.8(3) . . ?
O2 Cl1 O3 109.6(5) . . ?
O2 Cl1 O4 110.6(4) . . ?
O3 Cl1 O4 110.4(4) . . ?
O2 Cl1 O1 109.0(4) . . ?
O3 Cl1 O1 108.2(4) . . ?
O4 Cl1 O1 109.0(4) . . ?
Cl1 O1 Ag1 151.6(4) . . ?
C2 N1 C4 133.0(7) . . ?
C2 C1 P2 121.3(6) . 3_655 ?
C2 C1 P3 119.5(6) . . ?
P2 C1 P3 119.2(4) 3_655 . ?
N1 C2 C1 174.4(8) . . ?
C6 C4 N1 111.0(6) . . ?
C6 C4 C7 111.5(7) . . ?
N1 C4 C7 105.3(6) . . ?
C6 C4 C5 111.4(8) . . ?
N1 C4 C5 105.3(6) . . ?
C7 C4 C5 112.0(7) . . ?
C4 C5 H5A 109.5 . . ?
C4 C5 H5B 109.5 . . ?
H5A C5 H5B 109.5 . . ?
C4 C5 H5C 109.5 . . ?
H5A C5 H5C 109.5 . . ?
H5B C5 H5C 109.5 . . ?
C4 C6 H6A 109.5 . . ?
C4 C6 H6B 109.5 . . ?
H6A C6 H6B 109.5 . . ?
C4 C6 H6C 109.5 . . ?
H6A C6 H6C 109.5 . . ?
H6B C6 H6C 109.5 . . ?
C4 C7 H7A 109.5 . . ?
C4 C7 H7B 109.5 . . ?
H7A C7 H7B 109.5 . . ?
C4 C7 H7C 109.5 . . ?
H7A C7 H7C 109.5 . . ?
H7B C7 H7C 109.5 . . ?
C12 C11 C16 119.6(7) . . ?
C12 C11 P3 116.7(6) . . ?
C16 C11 P3 123.7(6) . . ?
C11 C12 C13 121.5(7) . . ?
C11 C12 H12 119.2 . . ?
C13 C12 H12 119.2 . . ?
C12 C13 C14 119.1(8) . . ?
C12 C13 H13 120.4 . . ?
C14 C13 H13 120.4 . . ?
C13 C14 C15 119.2(7) . . ?
C13 C14 H14 120.4 . . ?
C15 C14 H14 120.4 . . ?
C16 C15 C14 120.5(7) . . ?
C16 C15 H15 119.8 . . ?
C14 C15 H15 119.8 . . ?
C15 C16 C11 120.0(7) . . ?
C15 C16 H16 120.0 . . ?
C11 C16 H16 120.0 . . ?
C26 C21 C22 119.6(7) . . ?
C26 C21 P2 123.0(6) . . ?
C22 C21 P2 117.3(6) . . ?
C23 C22 C21 119.1(9) . . ?
C23 C22 H22 120.4 . . ?
C21 C22 H22 120.4 . . ?
C24 C23 C22 120.9(9) . . ?
C24 C23 H23 119.5 . . ?
C22 C23 H23 119.5 . . ?
C23 C24 C25 120.8(8) . . ?
C23 C24 H24 119.6 . . ?
C25 C24 H24 119.6 . . ?
C24 C25 C26 119.5(9) . . ?
C24 C25 H25 120.2 . . ?
C26 C25 H25 120.2 . . ?
C21 C26 C25 119.9(8) . . ?
C21 C26 H26 120.0 . . ?
C25 C26 H26 120.0 . . ?
C36 C31 C32 120.7(8) . . ?
C36 C31 P3 117.4(7) . . ?
C32 C31 P3 121.3(6) . . ?
C33 C32 C31 119.7(9) . . ?
C33 C32 H32 120.2 . . ?
C31 C32 H32 120.2 . . ?
C32 C33 C34 118.5(10) . . ?
C32 C33 H33 120.7 . . ?
C34 C33 H33 120.7 . . ?
C35 C34 C33 120.4(9) . . ?
C35 C34 H34 119.8 . . ?
C33 C34 H34 119.8 . . ?
C34 C35 C36 121.2(9) . . ?
C34 C35 H35 119.4 . . ?
C36 C35 H35 119.4 . . ?
C35 C36 C31 119.5(9) . . ?
C35 C36 H36 120.2 . . ?
C31 C36 H36 120.2 . . ?
C46 C41 C42 119.4(7) . . ?
C46 C41 P2 117.8(6) . . ?
C42 C41 P2 122.7(6) . . ?
C43 C42 C41 119.7(7) . . ?
C43 C42 H42 120.1 . . ?
C41 C42 H42 120.1 . . ?
C42 C43 C44 120.7(8) . . ?
C42 C43 H43 119.7 . . ?
C44 C43 H43 119.7 . . ?
C45 C44 C43 119.4(7) . . ?
C45 C44 H44 120.3 . . ?
C43 C44 H44 120.3 . . ?
C46 C45 C44 120.6(7) . . ?
C46 C45 H45 119.7 . . ?
C44 C45 H45 119.7 . . ?
C45 C46 C41 120.2(8) . . ?
C45 C46 H46 119.9 . . ?
C41 C46 H46 119.9 . . ?

loop_
_geom_bond_atom_site_label_1
_geom_bond_atom_site_label_2
_geom_bond_distance
_geom_bond_site_symmetry_2
_geom_bond_publ_flag
Ag1 P3 2.440(2) . ?
Ag1 P2 2.447(2) . ?
Ag1 O1 2.559(5) . ?
Ag1 Ag1 3.0170(11) 3_655 ?
P2 C1 1.803(7) 3_655 ?
P2 C41 1.813(8) . ?
P2 C21 1.821(8) . ?
P3 C1 1.806(7) . ?
P3 C31 1.808(8) . ?
P3 C11 1.824(7) . ?
Cl1 O2 1.411(7) . ?
Cl1 O3 1.425(7) . ?
Cl1 O4 1.429(6) . ?
Cl1 O1 1.460(6) . ?
N1 C2 1.195(10) . ?
N1 C4 1.503(9) . ?
C1 C2 1.328(11) . ?
C1 P2 1.803(7) 3_655 ?
C4 C6 1.499(12) . ?
C4 C7 1.501(11) . ?
C4 C5 1.515(12) . ?
C5 H5A 0.9600 . ?
C5 H5B 0.9600 . ?
C5 H5C 0.9600 . ?
C6 H6A 0.9600 . ?
C6 H6B 0.9600 . ?
C6 H6C 0.9600 . ?
C7 H7A 0.9600 . ?
C7 H7B 0.9600 . ?
C7 H7C 0.9600 . ?
C11 C12 1.385(11) . ?
C11 C16 1.382(11) . ?
C12 C13 1.387(12) . ?
C12 H12 0.9300 . ?
C13 C14 1.399(12) . ?
C13 H13 0.9300 . ?
C14 C15 1.407(12) . ?
C14 H14 0.9300 . ?
C15 C16 1.386(11) . ?
C15 H15 0.9300 . ?
C16 H16 0.9300 . ?
C21 C26 1.374(12) . ?
C21 C22 1.399(11) . ?
C22 C23 1.388(12) . ?
C22 H22 0.9300 . ?
C23 C24 1.347(14) . ?
C23 H23 0.9300 . ?
C24 C25 1.373(13) . ?
C24 H24 0.9300 . ?
C25 C26 1.402(11) . ?
C25 H25 0.9300 . ?
C26 H26 0.9300 . ?
C31 C36 1.398(11) . ?
C31 C32 1.409(12) . ?
C32 C33 1.388(12) . ?
C32 H32 0.9300 . ?
C33 C34 1.446(16) . ?
C33 H33 0.9300 . ?
C34 C35 1.360(17) . ?
C34 H34 0.9300 . ?
C35 C36 1.381(14) . ?
C35 H35 0.9300 . ?
C36 H36 0.9300 . ?
C41 C46 1.391(11) . ?
C41 C42 1.410(11) . ?
C42 C43 1.378(12) . ?
C42 H42 0.9300 . ?
C43 C44 1.399(12) . ?
C43 H43 0.9300 . ?
C44 C45 1.383(12) . ?
C44 H44 0.9300 . ?
C45 C46 1.386(11) . ?
C45 H45 0.9300 . ?
C46 H46 0.9300 . ?
